data_4113718
loop_
_publ_author_name
'Subrayashastry Aravinda'
'Narayanaswamy Shamala'
'Chittaranjan Das'
'Arumugam Sriranjini'
'Isabella L. Karle'
'Padmanabhan Balaram'

_publ_section_title
;
 Aromatic-Aromatic Interactions in Crystal Structures of Helical Peptide
 Scaffolds Containing Projecting Phenylalanine Residues
;
_journal_name_full 'Journal of the American Chemical Society'
_journal_page_first 5308
_journal_page_last 5315
_journal_paper_doi 10.1021/ja0341283
_journal_volume 125
_journal_year 2003
_chemical_compound_source Synthesized
_chemical_formula_sum 'C69 H100 N12 O15'
_chemical_formula_weight 1337.61
_chemical_name_common Boc-(Val-Ala-Phe-Aib)3-OMe
_chemical_name_systematic
;  
 t-Butoxycarbonyl-valyl-alanyl-phenylalanyl-(alpha-aminoisobutyryl)-valyl
 -alanyl-phenylalanyl-(alpha-aminoisobutyryl)-valyl-alanyl-phenylalanyl-
 (alpha-aminoisobutyryl)-methyl ester
;
_space_group_IT_number 5
_symmetry_cell_setting monoclinic
_symmetry_space_group_name_Hall 'C 2y'
_symmetry_space_group_name_H-M 'C 1 2 1'
_atom_sites_solution_hydrogens geom
_atom_sites_solution_primary direct
_atom_sites_solution_secondary difmap
_audit_creation_method SHELXL
_cell_angle_alpha 90.00
_cell_angle_beta 104.74(2)
_cell_angle_gamma 90.00
_cell_formula_units_Z 4
_cell_length_a 38.779(13)
_cell_length_b 8.839(2)
_cell_length_c 23.369(5)
_cell_measurement_temperature 293(2)
_cell_volume 7747(4)
_computing_structure_refinement 'SHELXL-93 (Sheldrick, 1993)'
_computing_structure_solution 'vector search, tangent expansion '
_diffrn_ambient_temperature 293(2)
_diffrn_measurement_device 'Bruker 4-circle diffr.  '
_diffrn_measurement_method 'theta/ 2theta scan '
_diffrn_radiation_monochromator graphite
_diffrn_radiation_source 'fine-focus sealed tube'
_diffrn_radiation_type CuK\a
_diffrn_radiation_wavelength 1.54178
_diffrn_reflns_av_R_equivalents 0.0925
_diffrn_reflns_av_sigmaI/netI 0.2615
_diffrn_reflns_limit_h_max 41
_diffrn_reflns_limit_h_min -41
_diffrn_reflns_limit_k_max 3
_diffrn_reflns_limit_k_min -9
_diffrn_reflns_limit_l_max 25
_diffrn_reflns_limit_l_min -25
_diffrn_reflns_number 11797
_diffrn_reflns_theta_max 57.61
_diffrn_reflns_theta_min 1.95
_diffrn_standards_interval_count 97
_diffrn_standards_number 3
_exptl_absorpt_coefficient_mu 0.666
_exptl_crystal_colour colorless
_exptl_crystal_density_diffrn 1.147
_exptl_crystal_description 'prism with cracks '
_exptl_crystal_F_000 2872
_exptl_crystal_size_max 0.50
_exptl_crystal_size_mid 0.33
_exptl_crystal_size_min 0.07
_refine_diff_density_max 0.236
_refine_diff_density_min -0.242
_refine_diff_density_rms 0.056
_refine_ls_abs_structure_details 'Flack H D (1983), Acta Cryst. A39, 876-881'
_refine_ls_abs_structure_Flack -0.28(102)
_refine_ls_extinction_coef 0.00036(10)
_refine_ls_extinction_expression Fc^*^=kFc[1+0.001xFc^2^\l^3^/sin(2\q)]^-1/4^
_refine_ls_extinction_method SHELXL
_refine_ls_goodness_of_fit_all 1.015
_refine_ls_goodness_of_fit_obs 1.404
_refine_ls_hydrogen_treatment 'riding on C or N to which bonded '
_refine_ls_matrix_type full
_refine_ls_number_parameters 768
_refine_ls_number_reflns 5776
_refine_ls_number_restraints 14
_refine_ls_restrained_S_all 1.033
_refine_ls_restrained_S_obs 1.398
_refine_ls_R_factor_all 0.2603
_refine_ls_R_factor_obs 0.1022
_refine_ls_shift/esd_max -0.131
_refine_ls_shift/esd_mean 0.020
_refine_ls_structure_factor_coef Fsqd
_refine_ls_weighting_details 'w=1/[\s^2^(Fo^2^)+(0.1020P)^2^+0.0000P] where P=(Fo^2^+2Fc^2^)/3'
_refine_ls_weighting_scheme calc
_refine_ls_wR_factor_all 0.3143
_refine_ls_wR_factor_obs 0.2091
_reflns_number_observed 1877
_reflns_number_total 5784
_reflns_observed_criterion >2sigma(I)
_cod_data_source_file ja0341283si20030111_113300_2.cif
_cod_data_source_block vaf12
_cod_depositor_comments
;
The following automatic conversions were performed:

'_refine_ls_weighting_scheme' value 'calc
w=1/[\s^2^(Fo^2^)+(0.1020P)^2^+0.0000P] where P=(Fo^2^+2Fc^2^)/3' was
changed to 'calc'. New tag '_refine_ls_weighting_details' was
created. The value of the new tag was set to
'w=1/[\s^2^(Fo^2^)+(0.1020P)^2^+0.0000P] where P=(Fo^2^+2Fc^2^)/3'.

Automatic conversion script
Id: cif_fix_values 3143 2015-03-26 13:38:13Z robertas 
;
_cod_original_cell_volume 7746.5(35)
_cod_database_code 4113718

loop_
_symmetry_equiv_pos_as_xyz
'x, y, z'
'-x, y, -z'
'x+1/2, y+1/2, z'
'-x+1/2, y+1/2, -z'

loop_
_atom_site_aniso_label
_atom_site_aniso_U_11
_atom_site_aniso_U_22
_atom_site_aniso_U_33
_atom_site_aniso_U_23
_atom_site_aniso_U_13
_atom_site_aniso_U_12
C2 0.156(21) 0.243(40) 0.158(21) -0.059(28) 0.102(19) -0.043(26)
O 0.078(9) 0.179(18) 0.104(11) -0.005(13) 0.036(8) -0.048(12)
C0' 0.107(18) 0.091(18) 0.099(18) 0.019(16) 0.058(16) -0.034(16)
O0 0.084(9) 0.177(18) 0.143(12) -0.047(13) 0.070(9) -0.058(11)
N1 0.043(8) 0.092(14) 0.097(12) 0.010(11) 0.025(9) -0.008(9)
C1A 0.059(12) 0.050(13) 0.134(18) 0.016(14) 0.030(13) -0.006(11)
C1' 0.036(10) 0.055(13) 0.102(15) -0.006(12) 0.023(10) 0.016(11)
O1 0.056(7) 0.063(9) 0.102(9) -0.002(8) 0.027(6) 0.004(7)
C1B 0.054(13) 0.233(39) 0.228(31) 0.085(29) 0.059(18) -0.032(19)
C1G 0.079(16) 0.656(111) 0.146(24) -0.081(44) 0.052(17) -0.015(37)
C1F 0.085(16) 0.337(53) 0.166(22) 0.086(30) 0.043(16) -0.029(26)
N2 0.035(8) 0.059(12) 0.130(13) 0.022(10) 0.037(8) 0.009(9)
C2A 0.078(13) 0.069(15) 0.131(18) 0.007(15) 0.061(13) 0.011(13)
C2' 0.061(13) 0.048(14) 0.172(23) 0.013(16) 0.063(15) -0.003(11)
O2 0.074(8) 0.081(10) 0.136(11) -0.002(9) 0.046(8) -0.013(8)
C2B 0.198(28) 0.098(24) 0.251(33) 0.005(26) 0.139(26) -0.002(25)
N3 0.069(10) 0.081(13) 0.114(13) -0.018(13) 0.050(10) 0.000(10)
C3A 0.078(13) 0.082(16) 0.094(16) 0.021(15) 0.042(13) -0.038(14)
C3' 0.054(12) 0.060(14) 0.115(18) 0.000(14) 0.009(12) -0.012(13)
O3 0.059(8) 0.108(12) 0.150(12) 0.031(11) 0.046(8) -0.006(8)
C3B 0.143(18) 0.064(15) 0.082(15) 0.020(14) 0.014(14) 0.029(16)
N4 0.044(8) 0.063(12) 0.139(14) -0.007(11) 0.034(9) -0.003(9)
C4A 0.060(11) 0.058(13) 0.091(15) 0.005(12) 0.016(11) 0.023(11)
C4' 0.053(11) 0.041(12) 0.097(15) 0.019(12) 0.022(11) 0.016(10)
O4 0.036(6) 0.108(12) 0.144(11) -0.009(10) 0.031(7) 0.012(8)
C4B 0.041(9) 0.040(12) 0.181(20) 0.007(15) 0.030(11) 0.005(10)
C4C 0.074(12) 0.107(21) 0.131(17) -0.021(16) 0.056(12) 0.005(13)
N5 0.040(8) 0.055(10) 0.086(11) -0.005(9) 0.019(8) 0.002(8)
C5A 0.048(11) 0.056(14) 0.144(19) 0.025(14) 0.025(12) -0.001(10)
C5' 0.044(11) 0.074(15) 0.095(15) -0.018(14) 0.019(11) 0.006(12)
O5 0.049(7) 0.092(11) 0.128(11) -0.022(9) 0.026(7) -0.005(8)
C5B 0.089(15) 0.167(28) 0.102(17) 0.010(19) 0.058(13) 0.038(17)
C5G 0.093(16) 0.337(54) 0.103(18) 0.016(27) 0.027(13) -0.054(26)
N6 0.026(7) 0.065(11) 0.141(15) -0.007(12) 0.023(9) -0.023(9)
C6A 0.052(12) 0.092(19) 0.216(27) -0.001(20) 0.041(15) 0.024(15)
C6' 0.074(15) 0.093(20) 0.082(16) 0.019(15) 0.015(13) 0.009(15)
O6 0.049(8) 0.095(12) 0.187(16) 0.036(11) 0.031(9) -0.013(8)
C6B 0.091(18) 0.124(28) 0.467(58) 0.037(37) 0.147(28) 0.025(21)
N7 0.054(9) 0.124(18) 0.087(13) 0.023(13) 0.023(10) 0.009(12)
C7A 0.100(16) 0.118(21) 0.080(16) 0.004(16) 0.038(14) -0.046(18)
C7' 0.041(10) 0.080(15) 0.075(14) 0.034(12) -0.006(10) 0.016(11)
O7 0.043(6) 0.131(14) 0.090(8) 0.005(9) 0.033(6) 0.003(8)
C7B 0.142(21) 0.202(34) 0.115(20) 0.015(24) 0.050(17) 0.084(24)
N8 0.072(10) 0.095(14) 0.068(10) -0.007(11) 0.044(9) -0.007(10)
C8A 0.031(9) 0.102(18) 0.078(13) 0.013(14) 0.000(9) 0.003(12)
C8' 0.052(11) 0.067(15) 0.077(13) 0.030(12) 0.026(10) 0.010(11)
O8 0.041(6) 0.090(11) 0.146(11) 0.010(10) 0.033(7) 0.007(7)
C8B 0.075(12) 0.087(18) 0.193(21) 0.054(18) 0.067(14) -0.007(13)
C8C 0.100(16) 0.030(13) 0.335(36) -0.031(19) 0.117(21) -0.028(13)
N9 0.041(8) 0.062(12) 0.076(10) 0.021(9) 0.024(7) 0.015(8)
C9A 0.042(9) 0.098(16) 0.057(11) -0.020(12) 0.016(9) -0.005(11)
C9' 0.078(14) 0.057(13) 0.043(12) -0.017(11) -0.001(11) -0.004(12)
O9 0.040(6) 0.139(14) 0.101(10) -0.012(10) 0.002(7) -0.012(9)
C9B 0.056(10) 0.135(21) 0.068(13) -0.012(14) 0.022(10) 0.016(14)
C9G 0.072(12) 0.205(31) 0.092(14) -0.048(19) 0.030(11) 0.026(16)
C9F 0.060(11) 0.096(19) 0.143(19) -0.044(16) -0.003(12) 0.024(14)
N10 0.049(8) 0.058(10) 0.114(13) -0.035(11) 0.047(9) -0.025(8)
C10A 0.052(11) 0.066(15) 0.094(15) 0.029(13) 0.009(10) -0.018(11)
C10' 0.088(16) 0.067(17) 0.124(19) 0.045(15) 0.051(14) 0.033(14)
O10 0.068(8) 0.096(11) 0.141(12) 0.004(10) 0.055(8) -0.018(9)
C10B 0.125(17) 0.068(16) 0.136(19) 0.038(15) 0.065(15) 0.018(15)
N11 0.047(9) 0.116(16) 0.076(11) 0.031(12) 0.030(8) -0.001(11)
C11A 0.061(12) 0.120(21) 0.099(17) 0.014(17) 0.053(12) 0.014(14)
C11' 0.059(12) 0.104(20) 0.119(20) -0.019(18) 0.058(14) -0.025(14)
O11 0.079(9) 0.127(14) 0.140(12) -0.012(11) 0.056(9) 0.035(10)
C11B 0.171(21) 0.075(17) 0.072(15) -0.018(13) -0.016(14) -0.049(17)
N12 0.070(9) 0.063(11) 0.066(10) 0.020(10) 0.032(9) 0.009(9)
C12A 0.059(11) 0.107(19) 0.068(13) -0.003(14) 0.032(10) 0.021(13)
C12' 0.069(15) 0.121(24) 0.088(17) -0.031(17) -0.012(13) 0.014(17)
O12 0.082(12) 0.143(19) 0.277(25) 0.026(19) 0.043(13) -0.030(12)
C12B 0.111(17) 0.085(19) 0.113(18) 0.048(16) 0.026(14) -0.006(15)
C12C 0.075(13) 0.177(29) 0.155(19) 0.049(22) 0.051(13) 0.037(18)
O13 0.053(8) 0.136(15) 0.150(13) 0.017(13) 0.029(8) 0.025(10)
C13 0.109(19) 0.274(47) 0.204(26) 0.001(33) 0.030(18) 0.099(27)

loop_
_atom_site_label
_atom_site_type_symbol
_atom_site_fract_x
_atom_site_fract_y
_atom_site_fract_z
_atom_site_U_iso_or_equiv
_atom_site_thermal_displace_type
_atom_site_occupancy
_atom_site_calc_flag
_atom_site_refinement_flags
C1 C 0.4472(14) 0.4511(77) 0.9051(26) 0.137(19) Uiso 0.50 d P
C2 C 0.4278(6) 0.5536(48) 0.9402(10) 0.174(14) Uani 1 d .
C3 C 0.4901(13) 0.4712(74) 0.9191(21) 0.129(17) Uiso 0.50 d P
C4 C 0.4405(13) 0.2864(80) 0.8908(23) 0.149(19) Uiso 0.50 d P
C1P C 0.4418(11) 0.6553(56) 0.8949(20) 0.089(13) Uiso 0.50 d P
C3P C 0.4842(12) 0.6218(65) 0.9133(19) 0.112(15) Uiso 0.50 d P
C4P C 0.4200(12) 0.8161(80) 0.8770(21) 0.149(19) Uiso 0.50 d P
O O 0.4384(3) 0.5563(25) 0.8417(6) 0.118(6) Uani 1 d .
C0' C 0.4070(6) 0.5559(29) 0.8063(10) 0.093(7) Uani 1 d .
O0 O 0.3784(3) 0.5356(24) 0.8195(6) 0.127(6) Uani 1 d .
N1 N 0.4082(3) 0.5865(22) 0.7513(7) 0.076(5) Uani 1 d .
H1A H 0.4293(3) 0.5965(22) 0.7424(7) 0.080 Uiso 1 d R
C1A C 0.3768(5) 0.6010(25) 0.7030(9) 0.080(6) Uani 1 d .
H1AA H 0.3650(5) 0.6922(25) 0.7096(9) 0.080 Uiso 1 d R
C1' C 0.3510(4) 0.4747(26) 0.6969(8) 0.063(5) Uani 1 d .
O1 O 0.3180(3) 0.4920(18) 0.6851(5) 0.072(3) Uani 1 d .
C1B C 0.3856(5) 0.6232(43) 0.6425(12) 0.167(15) Uani 1 d .
H1BA H 0.3928(5) 0.5269(43) 0.6303(12) 0.080 Uiso 1 d R
C1G C 0.4127(5) 0.6946(59) 0.6373(10) 0.289(36) Uani 1 d .
H1GA H 0.4176(5) 0.6967(59) 0.5991(10) 0.080 Uiso 1 d R
H1GB H 0.4027(5) 0.7899(59) 0.6447(10) 0.080 Uiso 1 d R
H1GC H 0.4344(5) 0.6767(59) 0.6671(10) 0.080 Uiso 1 d R
C1F C 0.3512(5) 0.6552(45) 0.5927(9) 0.194(18) Uani 1 d .
H1FA H 0.3536(5) 0.6622(45) 0.5529(9) 0.080 Uiso 1 d R
H1FB H 0.3321(5) 0.5870(45) 0.5938(9) 0.080 Uiso 1 d R
H1FC H 0.3460(5) 0.7535(45) 0.6059(9) 0.080 Uiso 1 d R
N2 N 0.3646(3) 0.3374(21) 0.7042(7) 0.072(5) Uani 1 d .
H2A H 0.3884(3) 0.3236(21) 0.7141(7) 0.080 Uiso 1 d R
C2A C 0.3394(5) 0.2014(28) 0.6954(10) 0.086(7) Uani 1 d .
H2AA H 0.3240(5) 0.2043(28) 0.6561(10) 0.080 Uiso 1 d R
C2' C 0.3158(5) 0.2203(26) 0.7397(12) 0.088(7) Uani 1 d .
O2 O 0.2832(3) 0.1731(20) 0.7195(6) 0.094(4) Uani 1 d .
C2B C 0.3629(7) 0.0654(33) 0.7148(13) 0.167(12) Uani 1 d .
H2BA H 0.3768(7) 0.0550(33) 0.6864(13) 0.080 Uiso 1 d R
H2BB H 0.3784(7) 0.0635(33) 0.7540(13) 0.080 Uiso 1 d R
H2BC H 0.3462(7) -0.0166(33) 0.7103(13) 0.080 Uiso 1 d R
N3 N 0.3295(4) 0.2693(22) 0.7955(8) 0.083(5) Uani 1 d .
H3A H 0.3529(4) 0.2906(22) 0.8075(8) 0.080 Uiso 1 d R
C3A C 0.3079(5) 0.2811(28) 0.8367(9) 0.081(6) Uani 1 d .
H3AA H 0.2936(5) 0.1910(28) 0.8328(9) 0.080 Uiso 1 d R
C3' C 0.2813(5) 0.4058(29) 0.8198(9) 0.079(6) Uani 1 d .
O3 O 0.2502(3) 0.3941(21) 0.8240(6) 0.102(5) Uani 1 d .
C3B C 0.3309(6) 0.2859(28) 0.8963(9) 0.099(7) Uani 1 d D
C3G C 0.3416(16) 0.1332(63) 0.9108(21) 0.157(21) Uiso 0.50 d PG
C3F C 0.3688(15) 0.0482(93) 0.8980(20) 0.308(46) Uiso 0.50 d PG
C3H C 0.3759(13) -0.0967(89) 0.9211(29) 0.547(103) Uiso 0.50 d PG
C3Z C 0.3557(19) -0.1566(65) 0.9571(25) 0.257(35) Uiso 0.50 d PG
C3E C 0.3285(16) -0.0716(90) 0.9699(20) 0.342(55) Uiso 0.50 d PG
C3D C 0.3214(11) 0.0733(85) 0.9468(25) 0.225(31) Uiso 0.50 d PG
C3R C 0.3161(10) 0.3017(47) 0.9495(14) 0.196(27) Uiso 0.50 d PGD
C3S C 0.2922(11) 0.1947(61) 0.9603(18) 0.254(36) Uiso 0.50 d PGD
C3T C 0.2770(12) 0.2136(89) 1.0076(21) 0.316(49) Uiso 0.50 d PG
C3U C 0.2855(16) 0.3395(100) 1.0441(19) 0.405(68) Uiso 0.50 d PG
C3V C 0.3094(18) 0.4465(84) 1.0333(20) 0.461(83) Uiso 0.50 d PG
C3W C 0.3247(14) 0.4276(59) 0.9860(19) 0.325(48) Uiso 0.50 d PGD
N4 N 0.2944(3) 0.5379(22) 0.8060(7) 0.080(5) Uani 1 d .
H4A H 0.3174(3) 0.5452(22) 0.8053(7) 0.080 Uiso 1 d R
C4A C 0.2719(4) 0.6724(25) 0.7884(8) 0.070(5) Uani 1 d .
C4' C 0.2385(4) 0.6261(23) 0.7361(9) 0.063(5) Uani 1 d .
O4 O 0.2080(3) 0.6632(20) 0.7366(6) 0.094(5) Uani 1 d .
C4B C 0.2940(4) 0.7885(24) 0.7614(9) 0.087(6) Uani 1 d .
H4BA H 0.3008(4) 0.7456(24) 0.7282(9) 0.080 Uiso 1 d R
H4BB H 0.2803(4) 0.8787(24) 0.7491(9) 0.080 Uiso 1 d R
H4BC H 0.3149(4) 0.8129(24) 0.7919(9) 0.080 Uiso 1 d R
C4C C 0.2593(4) 0.7352(28) 0.8403(8) 0.099(8) Uani 1 d .
H4CA H 0.2452(4) 0.6628(28) 0.8549(8) 0.080 Uiso 1 d R
H4CB H 0.2802(4) 0.7595(28) 0.8710(8) 0.080 Uiso 1 d R
H4CC H 0.2456(4) 0.8253(28) 0.8282(8) 0.080 Uiso 1 d R
N5 N 0.2453(3) 0.5468(20) 0.6927(6) 0.060(4) Uani 1 d .
H5A H 0.2678(3) 0.5162(20) 0.6955(6) 0.080 Uiso 1 d R
C5A C 0.2180(4) 0.5019(25) 0.6436(9) 0.083(6) Uani 1 d .
H5AA H 0.2050(4) 0.5910(25) 0.6273(9) 0.080 Uiso 1 d R
C5' C 0.1903(5) 0.3930(28) 0.6606(9) 0.071(6) Uani 1 d .
O5 O 0.1585(3) 0.4017(20) 0.6398(5) 0.089(4) Uani 1 d .
C5B C 0.2324(5) 0.4360(35) 0.5908(9) 0.113(9) Uani 1 d .
H5BA H 0.2507(5) 0.3655(35) 0.6091(9) 0.080 Uiso 1 d R
C5F C 0.2034(6) 0.3510(35) 0.5426(10) 0.126(8) Uiso 1 d .
C5G C 0.2485(5) 0.5662(44) 0.5638(9) 0.177(17) Uani 1 d .
H5GA H 0.2598(5) 0.5245(44) 0.5353(9) 0.080 Uiso 1 d R
H5GB H 0.2293(5) 0.6312(44) 0.5440(9) 0.080 Uiso 1 d R
H5GC H 0.2655(5) 0.6234(44) 0.5927(9) 0.080 Uiso 1 d R
N6 N 0.2053(3) 0.2831(23) 0.6982(7) 0.077(5) Uani 1 d .
H6A H 0.2291(3) 0.2771(23) 0.7120(7) 0.080 Uiso 1 d R
C6A C 0.1817(5) 0.1808(33) 0.7174(12) 0.119(9) Uani 1 d .
H6AA H 0.1672(5) 0.1294(33) 0.6837(12) 0.080 Uiso 1 d R
C6' C 0.1551(6) 0.2480(32) 0.7439(9) 0.084(7) Uani 1 d .
O6 O 0.1251(3) 0.2081(20) 0.7392(7) 0.110(6) Uani 1 d .
C6B C 0.2008(6) 0.0560(39) 0.7478(14) 0.214(18) Uani 1 d .
H6BA H 0.2157(6) 0.0021(39) 0.7277(14) 0.080 Uiso 1 d R
H6BB H 0.2154(6) 0.1073(39) 0.7816(14) 0.080 Uiso 1 d R
H6BC H 0.1854(6) -0.0141(39) 0.7607(14) 0.080 Uiso 1 d R
N7 N 0.1689(4) 0.3587(28) 0.7846(8) 0.087(6) Uani 1 d .
H7A H 0.1923(4) 0.3808(28) 0.7948(8) 0.080 Uiso 1 d R
C7A C 0.1462(6) 0.4580(27) 0.8112(9) 0.096(8) Uani 1 d D
H7AA H 0.1344(6) 0.3889(27) 0.8316(9) 0.080 Uiso 1 d R
C7' C 0.1175(4) 0.5400(25) 0.7665(8) 0.069(6) Uani 1 d .
O7 O 0.0864(3) 0.5294(20) 0.7722(4) 0.085(5) Uani 1 d .
C7B C 0.1699(5) 0.5566(17) 0.8605(10) 0.150(12) Uani 1 d D
C7G C 0.1522(7) 0.6867(15) 0.8835(11) 0.118(16) Uiso 0.50 d PGD
C7D C 0.1562(7) 0.8333(16) 0.8647(11) 0.157(21) Uiso 0.50 d PGD
C7E C 0.1383(9) 0.9522(17) 0.8834(14) 0.208(28) Uiso 0.50 d PG
C7Z C 0.1163(7) 0.9244(29) 0.9208(12) 0.102(14) Uiso 0.50 d PG
C7H C 0.1123(6) 0.7778(34) 0.9396(10) 0.156(20) Uiso 0.50 d PG
C7F C 0.1302(7) 0.6589(24) 0.9209(12) 0.125(16) Uiso 0.50 d PGD
C7R C 0.1809(7) 0.4348(42) 0.9065(20) 0.210(31) Uiso 0.50 d PGD
C7S C 0.2156(9) 0.3793(56) 0.9203(24) 0.296(41) Uiso 0.50 d PGD
C7T C 0.2253(14) 0.2619(68) 0.9608(28) 0.407(67) Uiso 0.50 d PG
C7U C 0.2004(19) 0.2000(80) 0.9875(34) 0.598(126) Uiso 0.50 d PG
C7V C 0.1657(18) 0.2554(89) 0.9737(38) 0.805(194) Uiso 0.50 d PG
C7W C 0.1559(12) 0.3728(70) 0.9332(29) 0.437(74) Uiso 0.50 d PGD
N8 N 0.1284(4) 0.6122(22) 0.7249(7) 0.073(5) Uani 1 d .
H8A H 0.1513(4) 0.6139(22) 0.7235(7) 0.080 Uiso 1 d R
C8A C 0.1028(4) 0.6907(29) 0.6821(8) 0.072(6) Uani 1 d .
C8' C 0.0729(5) 0.5885(27) 0.6465(8) 0.064(5) Uani 1 d .
O8 O 0.0412(3) 0.6265(20) 0.6369(6) 0.091(4) Uani 1 d .
C8B C 0.1224(4) 0.7526(28) 0.6352(9) 0.112(8) Uani 1 d .
H8BA H 0.1322(4) 0.6670(28) 0.6195(9) 0.080 Uiso 1 d R
H8BB H 0.1051(4) 0.8017(28) 0.6039(9) 0.080 Uiso 1 d R
H8BC H 0.1412(4) 0.8223(28) 0.6522(9) 0.080 Uiso 1 d R
C8C C 0.0874(5) 0.8286(25) 0.7054(11) 0.144(11) Uani 1 d .
H8CA H 0.0763(5) 0.7925(25) 0.7351(11) 0.080 Uiso 1 d R
H8CB H 0.1060(5) 0.8989(25) 0.7229(11) 0.080 Uiso 1 d R
H8CC H 0.0700(5) 0.8783(25) 0.6746(11) 0.080 Uiso 1 d R
N9 N 0.0819(3) 0.4489(21) 0.6329(6) 0.058(4) Uani 1 d .
H9A H 0.1049(3) 0.4194(21) 0.6425(6) 0.080 Uiso 1 d R
C9A C 0.0553(4) 0.3406(26) 0.6012(7) 0.065(6) Uani 1 d .
H9AA H 0.0403(4) 0.3889(26) 0.5670(7) 0.080 Uiso 1 d R
C9' C 0.0295(5) 0.3014(25) 0.6365(8) 0.062(5) Uani 1 d .
O9 O -0.0014(3) 0.2884(22) 0.6170(5) 0.096(5) Uani 1 d .
C9B C 0.0744(4) 0.2087(30) 0.5824(8) 0.085(7) Uani 1 d .
H9BA H 0.0918(4) 0.1730(30) 0.6167(8) 0.080 Uiso 1 d R
C9G C 0.0942(4) 0.2397(34) 0.5403(7) 0.121(10) Uani 1 d .
H9GA H 0.1069(4) 0.1574(34) 0.5281(7) 0.080 Uiso 1 d R
H9GB H 0.0772(4) 0.2797(34) 0.5064(7) 0.080 Uiso 1 d R
H9GC H 0.1108(4) 0.3177(34) 0.5579(7) 0.080 Uiso 1 d R
C9F C 0.0478(4) 0.0770(28) 0.5616(8) 0.105(8) Uani 1 d .
H9FA H 0.0591(4) -0.0099(28) 0.5497(8) 0.080 Uiso 1 d R
H9FB H 0.0373(4) 0.0495(28) 0.5932(8) 0.080 Uiso 1 d R
H9FC H 0.0295(4) 0.1133(28) 0.5286(8) 0.080 Uiso 1 d R
N10 N 0.0438(3) 0.2667(20) 0.6929(7) 0.069(4) Uani 1 d .
H10A H 0.0674(3) 0.2765(20) 0.7087(7) 0.080 Uiso 1 d R
C10A C 0.0236(4) 0.2133(25) 0.7355(8) 0.073(6) Uani 1 d .
H10B H 0.0108(4) 0.1279(25) 0.7152(8) 0.080 Uiso 1 d R
C10' C -0.0044(6) 0.3269(32) 0.7461(10) 0.088(7) Uani 1 d .
O10 O -0.0301(3) 0.2832(21) 0.7597(6) 0.097(5) Uani 1 d .
C10B C 0.0463(5) 0.1581(27) 0.7912(9) 0.104(7) Uani 1 d .
H10C H 0.0637(5) 0.0897(27) 0.7832(9) 0.080 Uiso 1 d R
H10D H 0.0581(5) 0.2412(27) 0.8146(9) 0.080 Uiso 1 d R
H10E H 0.0317(5) 0.1057(27) 0.8124(9) 0.080 Uiso 1 d R
N11 N 0.0035(3) 0.4693(27) 0.7393(6) 0.077(5) Uani 1 d .
H11A H 0.0239(3) 0.4900(27) 0.7295(6) 0.080 Uiso 1 d R
C11A C -0.0186(5) 0.5968(31) 0.7521(10) 0.087(7) Uani 1 d .
H11B H -0.0350(5) 0.5551(31) 0.7724(10) 0.080 Uiso 1 d R
C11' C -0.0415(5) 0.6642(31) 0.6937(11) 0.088(7) Uani 1 d .
O11 O -0.0636(3) 0.7656(23) 0.6966(6) 0.110(5) Uani 1 d .
C11B C 0.0037(6) 0.7146(27) 0.7905(8) 0.115(8) Uani 1 d D
C11G C 0.0035(8) 0.6608(37) 0.8508(9) 0.089(12) Uiso 0.50 d PG
C11F C -0.0189(7) 0.7098(40) 0.8850(15) 0.111(15) Uiso 0.50 d PG
C11H C -0.0128(9) 0.6635(51) 0.9435(14) 0.188(24) Uiso 0.50 d PG
C11Z C 0.0156(10) 0.5681(51) 0.9679(9) 0.129(16) Uiso 0.50 d PG
C11X C 0.0380(8) 0.5191(42) 0.9337(14) 0.262(59) Uiso 0.50 d PG
C11Y C 0.0319(7) 0.5655(39) 0.8751(13) 0.069(12) Uiso 0.50 d PG
C11R C 0.0307(6) 0.6654(30) 0.8459(9) 0.102(14) Uiso 0.50 d PGD
C11S C 0.0608(5) 0.7531(34) 0.8685(11) 0.143(18) Uiso 0.50 d PGD
C11T C 0.0837(6) 0.7178(44) 0.9230(11) 0.164(22) Uiso 0.50 d PG
C11U C 0.0764(8) 0.5947(45) 0.9550(9) 0.121(15) Uiso 0.50 d PG
C11E C 0.0462(9) 0.5069(38) 0.9325(11) 0.114(22) Uiso 0.50 d PG
C11D C 0.0234(8) 0.5423(33) 0.8780(12) 0.266(51) Uiso 0.50 d PGD
N12 N -0.0366(3) 0.6225(20) 0.6416(6) 0.064(4) Uani 1 d .
H12A H -0.0241(3) 0.5375(20) 0.6405(6) 0.080 Uiso 1 d R
C12A C -0.0496(4) 0.7096(30) 0.5884(9) 0.075(6) Uani 1 d .
C12' C -0.0904(6) 0.6967(39) 0.5735(10) 0.099(8) Uani 1 d .
O12 O -0.1083(4) 0.6008(28) 0.5869(10) 0.168(9) Uani 1 d .
C12B C -0.0340(5) 0.8654(28) 0.5931(9) 0.103(8) Uani 1 d .
H12B H -0.0402(5) 0.9193(28) 0.6246(9) 0.080 Uiso 1 d R
H12C H -0.0085(5) 0.8631(28) 0.5999(9) 0.080 Uiso 1 d R
H12D H -0.0442(5) 0.9154(28) 0.5562(9) 0.080 Uiso 1 d R
C12C C -0.0393(4) 0.6156(34) 0.5367(9) 0.132(10) Uani 1 d .
H12E H -0.0140(4) 0.6129(34) 0.5416(9) 0.080 Uiso 1 d R
H12F H -0.0480(4) 0.5146(34) 0.5388(9) 0.080 Uiso 1 d R
H12G H -0.0506(4) 0.6588(34) 0.4989(9) 0.080 Uiso 1 d R
O13 O -0.1057(3) 0.8020(24) 0.5329(7) 0.113(5) Uani 1 d .
C13 C -0.1449(5) 0.7889(44) 0.5107(10) 0.197(16) Uani 1 d .
H13A H -0.1545(5) 0.8636(44) 0.4811(10) 0.080 Uiso 1 d R
H13B H -0.1502(5) 0.6896(44) 0.4941(10) 0.080 Uiso 1 d R
H13C H -0.1555(5) 0.8008(44) 0.5434(10) 0.080 Uiso 1 d R

loop_
_atom_type_symbol
_atom_type_description
_atom_type_scat_dispersion_real
_atom_type_scat_dispersion_imag
_atom_type_scat_source
C C 0.0181 0.0091 'International Tables Vol C Tables 4.2.6.8 and 6.1.1.4'
H H 0.0000 0.0000 'International Tables Vol C Tables 4.2.6.8 and 6.1.1.4'
N N 0.0311 0.0180 'International Tables Vol C Tables 4.2.6.8 and 6.1.1.4'
O O 0.0492 0.0322 'International Tables Vol C Tables 4.2.6.8 and 6.1.1.4'

loop_
_geom_angle_atom_site_label_1
_geom_angle_atom_site_label_2
_geom_angle_atom_site_label_3
_geom_angle
C4 C1 C2 127.4(50)
C4 C1 C3 105.3(50)
C2 C1 C3 116.4(44)
C4 C1 O 110.4(45)
C2 C1 O 97.2(37)
C3 C1 O 94.7(37)
O C1P C2 104.5(31)
C2 C1P C3P 102.6(31)
O C1P C4P 111.1(33)
C2 C1P C4P 114.6(35)
C3P C1P C4P 130.1(40)
C0' O C1P 113.8(23)
C0' O C1 120.2(23)
O0 C0' O 127.1(20)
O0 C0' N1 121.8(22)
O C0' N1 111.1(18)
C0' N1 C1A 123.2(17)
N1 C1A C1' 115.0(17)
N1 C1A C1B 112.9(16)
C1' C1A C1B 107.9(19)
O1 C1' N2 119.6(18)
O1 C1' C1A 123.9(18)
N2 C1' C1A 116.4(14)
C1G C1B C1A 122.3(27)
C1G C1B C1F 114.6(27)
C1A C1B C1F 111.0(16)
C1' N2 C2A 119.2(14)
C2B C2A N2 105.6(16)
C2B C2A C2' 107.4(19)
N2 C2A C2' 106.8(17)
O2 C2' N3 124.2(19)
O2 C2' C2A 114.0(22)
N3 C2' C2A 121.6(17)
C2' N3 C3A 121.3(16)
N3 C3A C3B 108.8(17)
N3 C3A C3' 110.9(17)
C3B C3A C3' 116.7(19)
O3 C3' N4 121.6(20)
O3 C3' C3A 122.5(20)
N4 C3' C3A 115.5(16)
C3G C3B C3A 105.8(27)
C3A C3B C3R 121.6(23)
C3F C3G C3D 120.00(6)
C3F C3G C3B 130.5(57)
C3D C3G C3B 109.3(57)
C3H C3F C3G 120.0
C3F C3H C3Z 120.0
C3H C3Z C3E 120.00(6)
C3D C3E C3Z 120.00(6)
C3E C3D C3G 120.0
C3S C3R C3W 120.0
C3S C3R C3B 119.9(3)
C3W C3R C3B 120.0(3)
C3R C3S C3T 120.00(9)
C3U C3T C3S 120.00(12)
C3T C3U C3V 120.00(8)
C3W C3V C3U 120.00(10)
C3V C3W C3R 120.00(9)
C3' N4 C4A 122.5(15)
N4 C4A C4C 111.1(16)
N4 C4A C4B 107.2(13)
C4C C4A C4B 113.6(17)
N4 C4A C4' 108.4(15)
C4C C4A C4' 110.1(14)
C4B C4A C4' 106.2(15)
O4 C4' N5 122.2(17)
O4 C4' C4A 121.3(18)
N5 C4' C4A 116.5(15)
C4' N5 C5A 121.5(15)
N5 C5A C5' 112.8(15)
N5 C5A C5B 113.3(15)
C5' C5A C5B 111.8(18)
O5 C5' N6 122.5(19)
O5 C5' C5A 123.6(21)
N6 C5' C5A 113.8(15)
C5G C5B C5F 111.1(18)
C5G C5B C5A 107.9(22)
C5F C5B C5A 113.8(17)
C5' N6 C6A 117.3(16)
C6B C6A N6 110.9(17)
C6B C6A C6' 116.1(24)
N6 C6A C6' 116.9(22)
O6 C6' N7 118.2(21)
O6 C6' C6A 128.2(26)
N7 C6' C6A 113.0(21)
C6' N7 C7A 122.9(16)
N7 C7A C7' 113.9(15)
N7 C7A C7B 110.0(18)
C7' C7A C7B 116.1(20)
O7 C7' N8 127.8(16)
O7 C7' C7A 116.8(17)
N8 C7' C7A 115.3(16)
C7G C7B C7A 117.3(21)
C7D C7G C7F 120.0
C7D C7G C7B 120.0(3)
C7F C7G C7B 119.9(3)
C7G C7D C7E 120.0
C7Z C7E C7D 120.0
C7E C7Z C7H 120.0
C7Z C7H C7F 120.0
C7H C7F C7G 120.0
C7S C7R C7W 120.0
C7S C7R C7B 120.0(3)
C7W C7R C7B 120.0(3)
C7R C7S C7T 120.00(7)
C7U C7T C7S 120.0
C7T C7U C7V 120.00(8)
C7W C7V C7U 120.00(12)
C7V C7W C7R 120.00(8)
C7' N8 C8A 117.8(14)
N8 C8A C8C 114.3(18)
N8 C8A C8' 113.3(18)
C8C C8A C8' 110.9(14)
N8 C8A C8B 106.8(13)
C8C C8A C8B 105.8(19)
C8' C8A C8B 104.9(15)
O8 C8' N9 120.9(18)
O8 C8' C8A 121.0(19)
N9 C8' C8A 117.5(16)
C8' N9 C9A 122.0(14)
N9 C9A C9' 110.9(14)
N9 C9A C9B 108.6(14)
C9' C9A C9B 115.6(18)
O9 C9' N10 119.3(18)
O9 C9' C9A 124.8(17)
N10 C9' C9A 115.6(16)
C9G C9B C9A 116.5(21)
C9G C9B C9F 111.2(18)
C9A C9B C9F 109.5(13)
C9' N10 C10A 125.3(14)
C10B C10A N10 113.7(14)
C10B C10A C10' 111.4(17)
N10 C10A C10' 114.3(16)
O10 C10' N11 125.6(20)
O10 C10' C10A 120.3(22)
N11 C10' C10A 114.1(20)
C10' N11 C11A 122.5(16)
N11 C11A C11B 111.8(16)
N11 C11A C11' 110.3(17)
C11B C11A C11' 112.1(19)
O11 C11' N12 120.4(22)
O11 C11' C11A 118.4(19)
N12 C11' C11A 121.1(20)
C11G C11B C11A 101.7(20)
C11A C11B C11R 118.9(17)
C11F C11G C11Y 120.0
C11F C11G C11B 126.9(24)
C11Y C11G C11B 112.7(24)
C11H C11F C11G 120.0
C11F C11H C11Z 120.0
C11H C11Z C11X 120.0
C11Y C11X C11Z 120.0
C11X C11Y C11G 120.0
C11S C11R C11D 120.0
C11S C11R C11B 119.8(3)
C11D C11R C11B 119.8(3)
C11R C11S C11T 120.0
C11U C11T C11S 120.0
C11T C11U C11E 120.0
C11D C11E C11U 120.00(6)
C11E C11D C11R 120.00(6)
C11' N12 C12A 122.8(18)
N12 C12A C12B 112.6(17)
N12 C12A C12' 105.6(18)
C12B C12A C12' 117.4(21)
N12 C12A C12C 106.0(17)
C12B C12A C12C 111.0(17)
C12' C12A C12C 103.3(16)
O12 C12' O13 119.6(21)
O12 C12' C12A 129.2(28)
O13 C12' C12A 110.6(25)
C12' O13 C13 114.8(20)

loop_
_geom_bond_atom_site_label_1
_geom_bond_atom_site_label_2
_geom_bond_distance
C1 C4 1.50(8)
C1 C2 1.54(6)
C1 C3 1.62(6)
C1 O 1.71(6)
C2 C1P 1.59(5)
C1P O 1.50(5)
C1P C3P 1.62(5)
C1P C4P 1.65(7)
O C0' 1.29(2)
C0' O0 1.24(2)
C0' N1 1.33(2)
N1 C1A 1.44(2)
C1A C1' 1.48(2)
C1A C1B 1.55(3)
C1' O1 1.25(2)
C1' N2 1.32(2)
C1B C1G 1.26(3)
C1B C1F 1.56(2)
N2 C2A 1.53(2)
C2A C2B 1.51(3)
C2A C2' 1.56(2)
C2' O2 1.30(2)
C2' N3 1.35(2)
N3 C3A 1.43(2)
C3A C3B 1.45(2)
C3A C3' 1.49(3)
C3' O3 1.24(2)
C3' N4 1.34(2)
C3B C3G 1.43(6)
C3B C3R 1.505(4)
C3G C3F 1.39
C3G C3D 1.39
C3F C3H 1.39
C3H C3Z 1.39
C3Z C3E 1.39
C3E C3D 1.39
C3R C3S 1.39
C3R C3W 1.39
C3S C3T 1.39
C3T C3U 1.3900(15)
C3U C3V 1.3900(14)
C3V C3W 1.39
N4 C4A 1.47(2)
C4A C4C 1.52(2)
C4A C4B 1.57(2)
C4A C4' 1.59(2)
C4' O4 1.23(2)
C4' N5 1.31(2)
N5 C5A 1.41(2)
C5A C5' 1.57(2)
C5A C5B 1.59(2)
C5' O5 1.21(2)
C5' N6 1.34(2)
C5B C5G 1.52(4)
C5B C5F 1.57(3)
N6 C6A 1.44(2)
C6A C6B 1.41(3)
C6A C6' 1.46(3)
C6' O6 1.20(2)
C6' N7 1.37(2)
N7 C7A 1.49(2)
C7A C7' 1.51(2)
C7A C7B 1.545(6)
C7' O7 1.25(2)
C7' N8 1.32(2)
C7B C7R 1.506(3)
C7B C7G 1.506(3)
C7G C7D 1.39
C7G C7F 1.39
C7D C7E 1.39
C7E C7Z 1.39
C7Z C7H 1.39
C7H C7F 1.39
C7R C7S 1.39
C7R C7W 1.39
C7S C7T 1.39
C7T C7U 1.3900(11)
C7U C7V 1.39
C7V C7W 1.39
N8 C8A 1.40(2)
C8A C8C 1.52(3)
C8A C8' 1.54(2)
C8A C8B 1.58(2)
C8' O8 1.24(2)
C8' N9 1.34(2)
N9 C9A 1.46(2)
C9A C9' 1.49(2)
C9A C9B 1.51(3)
C9' O9 1.17(2)
C9' N10 1.33(2)
C9B C9G 1.42(2)
C9B C9F 1.55(3)
N10 C10A 1.49(2)
C10A C10B 1.46(2)
C10A C10' 1.54(2)
C10' O10 1.18(2)
C10' N11 1.31(3)
N11 C11A 1.49(3)
C11A C11B 1.50(3)
C11A C11' 1.55(3)
C11' O11 1.25(2)
C11' N12 1.33(2)
C11B C11G 1.49(3)
C11G C11D 1.36(4)
C11G C11F 1.39
C11G C11Y 1.39
C11F C11H 1.39
C11H C11Z 1.39
C11Z C11X 1.39
C11X C11Y 1.39
C11R C11S 1.39
C11R C11D 1.39
C11S C11T 1.39
C11T C11U 1.39
C11U C11E 1.39
C11E C11D 1.39
N12 C12A 1.44(2)
C12A C12B 1.50(3)
C12A C12' 1.54(2)
C12A C12C 1.60(3)
C12' O12 1.19(3)
C12' O13 1.35(3)
O13 C13 1.48(2)
